data_1535658
loop_
_publ_author_name
'Troyanov, S.I.'
'Snigireva, E.M.'
'Rybakov, V.B.'

_publ_section_title
;
 X-ray diffraction study of phase transition in alpha-Ti Cl3
;
_journal_name_full 'Zhurnal Neorganicheskoi Khimii'
_journal_page_first 1117
_journal_page_last 1122
_journal_volume 36
_journal_year 1991
_chemical_formula_sum 'Cl3 Ti'
_chemical_name_systematic 'Ti Cl3'
_space_group_IT_number 15
_symmetry_space_group_name_Hall '-C 2yc'
_symmetry_space_group_name_H-M 'C 1 2/c 1'
_cell_angle_alpha 90
_cell_angle_beta 90.28
_cell_angle_gamma 90
_cell_formula_units_Z 8
_cell_length_a 6.064
_cell_length_b 10.57
_cell_length_c 11.71
_cell_volume 750.561
_citation_journal_id_ASTM ZNOKAQ
_cod_data_source_file Troyanov_ZNOKAQ_1991_1140.cif
_cod_data_source_block Cl3Ti1
_cod_original_cell_volume 750.5608
_cod_original_formula_sum 'Cl3 Ti1'
_cod_database_code 1535658

loop_
_symmetry_equiv_pos_as_xyz
x,y,z
-x,y,-z+1/2
-x,-y,-z
x,-y,z-1/2
x+1/2,y+1/2,z
-x+1/2,y+1/2,-z+1/2
-x+1/2,-y+1/2,-z
x+1/2,-y+1/2,z-1/2

loop_
_atom_site_label
_atom_site_type_symbol
_atom_site_fract_x
_atom_site_fract_y
_atom_site_fract_z
_atom_site_occupancy
_atom_site_U_iso_or_equiv
Cl1 Cl-1 -0.151 0.328 0.3727 1 0.0
Cl2 Cl-1 0.187 -0.003 0.137 1 0.0
Cl3 Cl-1 0.325 0.151 0.3682 1 0.0
Ti2 Ti+3 0 0.485 0.25 1 0.0
Ti1 Ti+3 0 0.166 0.25 1 0.0
